data_1518725
loop_
_publ_author_name
'Qian, Jinlong'
'Yi, Wenbin'
'Huang, Xin'
'Miao, Yongbo'
'Zhang, Junkai'
'Cai, Chun'
'Zhang, Wei'

_publ_section_title
;
 One-pot synthesis of 3,5-disubstituted and polysubstituted phenols from
 acyclic precursors.
;
_journal_issue 5
_journal_name_full 'Organic letters'
_journal_page_first 1090
_journal_page_last 1093
_journal_paper_doi 10.1021/ol503615n
_journal_volume 17
_journal_year 2015
_chemical_formula_sum 'C18 H12 F N O3'
_chemical_formula_weight 309.29
_chemical_name_systematic
; 
 ? 
;
_space_group_IT_number 14
_symmetry_cell_setting monoclinic
_symmetry_space_group_name_Hall '-P 2ybc'
_symmetry_space_group_name_H-M 'P 1 21/c 1'
_atom_sites_solution_hydrogens geom
_atom_sites_solution_primary direct
_atom_sites_solution_secondary difmap
_audit_creation_method SHELXL-97
_cell_angle_alpha 90.00
_cell_angle_beta 90.82(2)
_cell_angle_gamma 90.00
_cell_formula_units_Z 4
_cell_length_a 3.798(6)
_cell_length_b 11.416(15)
_cell_length_c 31.20(4)
_cell_measurement_reflns_used 3186
_cell_measurement_temperature 296(2)
_cell_measurement_theta_max 28.78
_cell_measurement_theta_min 2.61
_cell_volume 1353(3)
_computing_cell_refinement 'Bruker SMART'
_computing_data_collection 'Bruker SMART'
_computing_data_reduction 'Bruker SAINT'
_computing_molecular_graphics 'Bruker SHELXTL'
_computing_publication_material 'Bruker SHELXTL'
_computing_structure_refinement 'SHELXL-97 (Sheldrick, 2008)'
_computing_structure_solution 'SHELXS-97 (Sheldrick, 2008)'
_diffrn_ambient_temperature 296(2)
_diffrn_measured_fraction_theta_full 0.968
_diffrn_measured_fraction_theta_max 0.968
_diffrn_radiation_monochromator graphite
_diffrn_radiation_source 'fine-focus sealed tube'
_diffrn_radiation_type MoK\a
_diffrn_radiation_wavelength 0.71073
_diffrn_reflns_av_R_equivalents 0.0393
_diffrn_reflns_av_sigmaI/netI 0.0471
_diffrn_reflns_limit_h_max 3
_diffrn_reflns_limit_h_min -4
_diffrn_reflns_limit_k_max 13
_diffrn_reflns_limit_k_min -13
_diffrn_reflns_limit_l_max 37
_diffrn_reflns_limit_l_min -33
_diffrn_reflns_number 6556
_diffrn_reflns_theta_full 25.01
_diffrn_reflns_theta_max 25.01
_diffrn_reflns_theta_min 1.31
_exptl_absorpt_coefficient_mu 0.113
_exptl_absorpt_correction_T_max 0.9788
_exptl_absorpt_correction_T_min 0.9711
_exptl_absorpt_correction_type multi-scan
_exptl_absorpt_process_details sadabs
_exptl_crystal_colour yellow
_exptl_crystal_density_diffrn 1.519
_exptl_crystal_density_method 'not measured'
_exptl_crystal_description cuboid
_exptl_crystal_F_000 640
_exptl_crystal_size_max 0.26
_exptl_crystal_size_mid 0.23
_exptl_crystal_size_min 0.19
_refine_diff_density_max 0.455
_refine_diff_density_min -0.438
_refine_diff_density_rms 0.081
_refine_ls_extinction_coef 0.0086(19)
_refine_ls_extinction_expression Fc^*^=kFc[1+0.001xFc^2^\l^3^/sin(2\q)]^-1/4^
_refine_ls_extinction_method SHELXL
_refine_ls_goodness_of_fit_ref 1.163
_refine_ls_hydrogen_treatment constr
_refine_ls_matrix_type full
_refine_ls_number_parameters 198
_refine_ls_number_reflns 2330
_refine_ls_number_restraints 0
_refine_ls_restrained_S_all 1.163
_refine_ls_R_factor_all 0.1059
_refine_ls_R_factor_gt 0.0868
_refine_ls_shift/su_max 0.002
_refine_ls_shift/su_mean 0.000
_refine_ls_structure_factor_coef Fsqd
_refine_ls_weighting_details 'calc w=1/[\s^2^(Fo^2^)+(0.0142P)^2^+3.9502P] where P=(Fo^2^+2Fc^2^)/3'
_refine_ls_weighting_scheme calc
_refine_ls_wR_factor_gt 0.1799
_refine_ls_wR_factor_ref 0.1937
_reflns_number_gt 1848
_reflns_number_total 2330
_reflns_threshold_expression >2sigma(I)
_cod_data_source_file ol503615n_si_002.cif
_cod_data_source_block 20140610lmf2_0m
_cod_depositor_comments
;
The following automatic conversions were performed:

'_symmetry_cell_setting' value 'Monoclinic' changed to 'monoclinic'
according to
/usr/data/users/saulius/crontab/automatic-downloads/rss-feeds/ACS/lib/dictionaries/cif_core.dic
dictionary named 'cif_core.dic' version 2.4.2 from 2011-04-26.

Automatic conversion script
Id: cif_fix_values 3008 2015-01-20 13:52:24Z robertas 

 Adding full bibliography for 1518725--1518726.cif.
;
_cod_original_sg_symbol_H-M 'P2(1)/c  '
_cod_database_code 1518725

loop_
_symmetry_equiv_pos_as_xyz
'x, y, z'
'-x, y+1/2, -z+1/2'
'-x, -y, -z'
'x, -y-1/2, z-1/2'

loop_
_atom_site_label
_atom_site_type_symbol
_atom_site_fract_x
_atom_site_fract_y
_atom_site_fract_z
_atom_site_U_iso_or_equiv
_atom_site_adp_type
_atom_site_occupancy
_atom_site_symmetry_multiplicity
_atom_site_calc_flag
_atom_site_refinement_flags
C1 C 0.5503(11) 0.4270(4) 0.42432(13) 0.0411(10) Uani 1 1 d .
C2 C 0.6326(12) 0.3484(4) 0.45493(13) 0.0411(11) Uani 1 1 d .
H2 H 0.7457 0.3714 0.4802 0.049 Uiso 1 1 calc R
C3 C 0.5452(11) 0.2339(4) 0.44788(12) 0.0386(10) Uani 1 1 d .
H3A H 0.5974 0.1782 0.4688 0.046 Uiso 1 1 calc R
C4 C 0.3831(10) 0.2003(4) 0.41079(12) 0.0354(10) Uani 1 1 d .
C5 C 0.3025(12) 0.2829(4) 0.38067(13) 0.0412(11) Uani 1 1 d .
H5 H 0.1893 0.2609 0.3553 0.049 Uiso 1 1 calc R
C6 C 0.3866(12) 0.3971(4) 0.38754(13) 0.0441(11) Uani 1 1 d .
H6 H 0.3316 0.4537 0.3671 0.053 Uiso 1 1 calc R
C7 C 0.2840(10) 0.0770(4) 0.40380(12) 0.0343(9) Uani 1 1 d .
C8 C 0.1709(11) 0.0090(4) 0.43698(12) 0.0380(10) Uani 1 1 d .
H8 H 0.1637 0.0398 0.4646 0.046 Uiso 1 1 calc R
C9 C 0.0691(12) -0.1032(4) 0.42976(12) 0.0405(10) Uani 1 1 d .
C10 C 0.0783(11) -0.1502(4) 0.38973(13) 0.0405(10) Uani 1 1 d .
H10 H 0.0048 -0.2270 0.3853 0.049 Uiso 1 1 calc R
C11 C 0.1952(11) -0.0851(4) 0.35597(12) 0.0364(10) Uani 1 1 d .
C12 C 0.2990(11) 0.0254(4) 0.36433(12) 0.0371(10) Uani 1 1 d .
C13 C 0.2122(8) -0.1350(3) 0.31337(6) 0.0408(10) Uani 1 1 d G
C14 C 0.3411(9) -0.2479(3) 0.30781(8) 0.0513(12) Uani 1 1 d G
H14 H 0.4200 -0.2908 0.3314 0.062 Uiso 1 1 calc R
C15 C 0.3522(9) -0.2965(2) 0.26701(10) 0.0610(15) Uani 1 1 d G
H15 H 0.4385 -0.3721 0.2633 0.073 Uiso 1 1 calc R
C16 C 0.2344(10) -0.2324(3) 0.23178(7) 0.0627(15) Uani 1 1 d G
H16 H 0.2418 -0.2649 0.2045 0.075 Uiso 1 1 calc R
C17 C 0.1054(9) -0.1195(3) 0.23734(7) 0.0581(14) Uani 1 1 d G
H17 H 0.0266 -0.0765 0.2138 0.070 Uiso 1 1 calc R
C18 C 0.0943(8) -0.0708(2) 0.27813(8) 0.0456(11) Uani 1 1 d G
H18 H 0.0081 0.0047 0.2819 0.055 Uiso 1 1 calc R
F1 F 0.4349(8) 0.0892(2) 0.33219(7) 0.0535(8) Uani 1 1 d .
N1 N 0.6450(11) 0.5489(4) 0.43130(14) 0.0545(11) Uani 1 1 d .
O1 O 0.5516(15) 0.6189(4) 0.40549(16) 0.1006(17) Uani 1 1 d .
O2 O 0.8157(12) 0.5745(4) 0.46182(13) 0.0784(13) Uani 1 1 d .
O3 O -0.0407(10) -0.1660(3) 0.46402(9) 0.0562(10) Uani 1 1 d .
H3 H -0.1454 -0.2247 0.4556 0.084 Uiso 1 1 calc R

loop_
_atom_site_aniso_label
_atom_site_aniso_U_11
_atom_site_aniso_U_22
_atom_site_aniso_U_33
_atom_site_aniso_U_23
_atom_site_aniso_U_13
_atom_site_aniso_U_12
C1 0.041(2) 0.040(3) 0.043(2) -0.005(2) 0.0048(18) -0.010(2)
C2 0.045(2) 0.047(3) 0.032(2) -0.0100(19) 0.0001(17) -0.007(2)
C3 0.046(2) 0.037(3) 0.032(2) -0.0009(18) 0.0016(17) -0.003(2)
C4 0.035(2) 0.042(3) 0.0292(19) -0.0017(18) 0.0033(16) -0.0051(19)
C5 0.050(3) 0.041(3) 0.033(2) -0.0029(18) -0.0041(18) -0.009(2)
C6 0.053(3) 0.041(3) 0.038(2) 0.0048(19) -0.0029(19) -0.006(2)
C7 0.035(2) 0.037(2) 0.0310(19) -0.0035(17) 0.0013(16) -0.0058(18)
C8 0.046(2) 0.039(3) 0.0289(19) -0.0023(17) 0.0019(17) -0.006(2)
C9 0.045(2) 0.044(3) 0.033(2) 0.0044(18) 0.0023(18) -0.008(2)
C10 0.043(2) 0.039(3) 0.039(2) 0.0000(19) 0.0005(18) -0.006(2)
C11 0.036(2) 0.038(3) 0.035(2) -0.0050(18) 0.0015(17) -0.0079(19)
C12 0.039(2) 0.042(3) 0.0297(19) 0.0016(17) 0.0061(17) -0.0077(19)
C13 0.035(2) 0.052(3) 0.036(2) -0.009(2) 0.0042(17) -0.002(2)
C14 0.050(3) 0.058(3) 0.046(2) -0.011(2) 0.002(2) 0.006(2)
C15 0.058(3) 0.061(4) 0.065(3) -0.027(3) 0.004(3) 0.008(3)
C16 0.057(3) 0.082(4) 0.049(3) -0.029(3) 0.003(2) 0.007(3)
C17 0.063(3) 0.075(4) 0.036(2) -0.010(2) 0.000(2) 0.005(3)
C18 0.052(3) 0.046(3) 0.038(2) -0.006(2) 0.0037(19) 0.001(2)
F1 0.0785(19) 0.0482(17) 0.0343(13) 0.0001(11) 0.0189(12) -0.0157(14)
N1 0.057(3) 0.047(3) 0.060(3) -0.008(2) 0.002(2) -0.014(2)
O1 0.141(5) 0.048(3) 0.112(4) 0.023(3) -0.042(3) -0.017(3)
O2 0.103(3) 0.055(3) 0.077(3) -0.020(2) -0.016(2) -0.022(2)
O3 0.085(3) 0.048(2) 0.0354(16) 0.0062(14) 0.0083(16) -0.0205(19)

loop_
_atom_type_symbol
_atom_type_description
_atom_type_scat_dispersion_real
_atom_type_scat_dispersion_imag
_atom_type_scat_source
C C 0.0033 0.0016 'International Tables Vol C Tables 4.2.6.8 and 6.1.1.4'
H H 0.0000 0.0000 'International Tables Vol C Tables 4.2.6.8 and 6.1.1.4'
N N 0.0061 0.0033 'International Tables Vol C Tables 4.2.6.8 and 6.1.1.4'
O O 0.0106 0.0060 'International Tables Vol C Tables 4.2.6.8 and 6.1.1.4'
F F 0.0171 0.0103 'International Tables Vol C Tables 4.2.6.8 and 6.1.1.4'

loop_
_geom_angle_atom_site_label_1
_geom_angle_atom_site_label_2
_geom_angle_atom_site_label_3
_geom_angle
C2 C1 C6 122.6(4)
C2 C1 N1 118.6(4)
C6 C1 N1 118.8(4)
C1 C2 C3 118.1(4)
C1 C2 H2 121.0
C3 C2 H2 121.0
C4 C3 C2 120.9(4)
C4 C3 H3A 119.5
C2 C3 H3A 119.5
C5 C4 C3 119.1(4)
C5 C4 C7 120.3(4)
C3 C4 C7 120.5(4)
C4 C5 C6 120.3(4)
C4 C5 H5 119.8
C6 C5 H5 119.8
C1 C6 C5 118.9(4)
C1 C6 H6 120.5
C5 C6 H6 120.5
C8 C7 C12 117.0(4)
C8 C7 C4 120.9(4)
C12 C7 C4 122.1(4)
C7 C8 C9 120.2(4)
C7 C8 H8 119.9
C9 C8 H8 119.9
O3 C9 C10 121.8(4)
O3 C9 C8 117.3(4)
C10 C9 C8 120.9(4)
C9 C10 C11 120.4(4)
C9 C10 H10 119.8
C11 C10 H10 119.8
C12 C11 C10 117.2(4)
C12 C11 C13 122.0(4)
C10 C11 C13 120.8(4)
F1 C12 C11 118.5(4)
F1 C12 C7 117.2(4)
C11 C12 C7 124.3(4)
C14 C13 C18 120.0
C14 C13 C11 120.0(3)
C18 C13 C11 120.0(3)
C13 C14 C15 120.0
C13 C14 H14 120.0
C15 C14 H14 120.0
C16 C15 C14 120.0
C16 C15 H15 120.0
C14 C15 H15 120.0
C15 C16 C17 120.0
C15 C16 H16 120.0
C17 C16 H16 120.0
C16 C17 C18 120.0
C16 C17 H17 120.0
C18 C17 H17 120.0
C17 C18 C13 120.0
C17 C18 H18 120.0
C13 C18 H18 120.0
O2 N1 O1 122.5(5)
O2 N1 C1 119.3(5)
O1 N1 C1 118.2(4)
C9 O3 H3 109.5

loop_
_geom_bond_atom_site_label_1
_geom_bond_atom_site_label_2
_geom_bond_distance
C1 C2 1.343(6)
C1 C6 1.341(6)
C1 N1 1.453(6)
C2 C3 1.366(6)
C2 H2 0.9300
C3 C4 1.358(6)
C3 H3A 0.9300
C4 C5 1.363(6)
C4 C7 1.472(6)
C5 C6 1.359(6)
C5 H5 0.9300
C6 H6 0.9300
C7 C8 1.368(6)
C7 C12 1.368(6)
C8 C9 1.356(6)
C8 H8 0.9300
C9 O3 1.358(5)
C9 C10 1.361(6)
C10 C11 1.368(6)
C10 H10 0.9300
C11 C12 1.346(6)
C11 C13 1.448(5)
C12 F1 1.348(5)
C13 C14 1.3900
C13 C18 1.3900
C14 C15 1.3900
C14 H14 0.9300
C15 C16 1.3900
C15 H15 0.9300
C16 C17 1.3900
C16 H16 0.9300
C17 C18 1.3900
C17 H17 0.9300
C18 H18 0.9300
N1 O2 1.181(5)
N1 O1 1.185(6)
O3 H3 0.8200

loop_
_geom_torsion_atom_site_label_1
_geom_torsion_atom_site_label_2
_geom_torsion_atom_site_label_3
_geom_torsion_atom_site_label_4
_geom_torsion
C6 C1 C2 C3 0.1(7)
N1 C1 C2 C3 -179.4(4)
C1 C2 C3 C4 0.7(7)
C2 C3 C4 C5 -1.1(6)
C2 C3 C4 C7 -178.9(4)
C3 C4 C5 C6 0.7(7)
C7 C4 C5 C6 178.5(4)
C2 C1 C6 C5 -0.5(7)
N1 C1 C6 C5 179.1(4)
C4 C5 C6 C1 0.1(7)
C5 C4 C7 C8 -142.2(4)
C3 C4 C7 C8 35.6(6)
C5 C4 C7 C12 37.6(6)
C3 C4 C7 C12 -144.6(4)
C12 C7 C8 C9 -2.1(6)
C4 C7 C8 C9 177.7(4)
C7 C8 C9 O3 -180.0(4)
C7 C8 C9 C10 0.2(7)
O3 C9 C10 C11 -179.0(4)
C8 C9 C10 C11 0.8(7)
C9 C10 C11 C12 0.2(6)
C9 C10 C11 C13 178.9(4)
C10 C11 C12 F1 176.1(4)
C13 C11 C12 F1 -2.6(6)
C10 C11 C12 C7 -2.2(7)
C13 C11 C12 C7 179.1(4)
C8 C7 C12 F1 -175.2(4)
C4 C7 C12 F1 5.0(6)
C8 C7 C12 C11 3.1(7)
C4 C7 C12 C11 -176.6(4)
C12 C11 C13 C14 135.7(4)
C10 C11 C13 C14 -43.0(5)
C12 C11 C13 C18 -45.4(5)
C10 C11 C13 C18 136.0(4)
C18 C13 C14 C15 0.0
C11 C13 C14 C15 179.0(3)
C13 C14 C15 C16 0.0
C14 C15 C16 C17 0.0
C15 C16 C17 C18 0.0
C16 C17 C18 C13 0.0
C14 C13 C18 C17 0.0
C11 C13 C18 C17 -179.0(3)
C2 C1 N1 O2 6.1(7)
C6 C1 N1 O2 -173.5(5)
C2 C1 N1 O1 -175.2(5)
C6 C1 N1 O1 5.2(7)
